data_7240020
loop_
_publ_author_name
'Wellm, Carsten'
'Neumann, Tristan'
'Ceglarska, Magdalena'
'Gallo, Gianpiero'
'Rams, Micha\/l'
'Dinnebier, Robert E.'
'Nather, Christian'

_publ_section_title
;
 New isomeric Ni(NCS)2 coordination compounds: crystal structures,
 magnetic properties as well as ex situ and in situ investigations on
 their synthesis and transition behaviour
;
_journal_name_full CrystEngComm
_journal_paper_doi 10.1039/D0CE00181C
_journal_year 2020
_chemical_formula_moiety 'C16 H18 N4 Ni S2'
_chemical_formula_sum 'C16 H18 N4 Ni S2'
_chemical_formula_weight 389.17
_space_group_crystal_system triclinic
_space_group_IT_number 2
_space_group_name_Hall '-P 1'
_space_group_name_H-M_alt 'P -1'
_atom_sites_solution_hydrogens geom
_audit_creation_method SHELXL-2018/3
_audit_update_record
;
2020-01-28 deposited with the CCDC.	2020-03-03 downloaded from the CCDC.
;
_cell_angle_alpha 106.440(4)
_cell_angle_beta 94.390(4)
_cell_angle_gamma 111.050(4)
_cell_formula_units_Z 4
_cell_length_a 10.1030(6)
_cell_length_b 11.2150(6)
_cell_length_c 18.5450(9)
_cell_measurement_reflns_used 17026
_cell_measurement_temperature 200(2)
_cell_measurement_theta_max 27.044
_cell_measurement_theta_min 2.004
_cell_volume 1843.20(19)
_computing_cell_refinement 'X-Area (STOE, 2010)'
_computing_data_collection 'X-Area (STOE, 2010)'
_computing_data_reduction 'X-Area (STOE, 2010)'
_computing_structure_refinement 'SHELXL-2018/3 (Sheldrick, 2018)'
_computing_structure_solution 'SHELXT 2018/2 (Sheldrick, 2018)'
_diffrn_ambient_temperature 200(2)
_diffrn_measured_fraction_theta_full 0.988
_diffrn_measured_fraction_theta_max 0.983
_diffrn_measurement_device_type 'STOE IPDS-2'
_diffrn_measurement_method 'Omega scans'
_diffrn_radiation_type MoK\a
_diffrn_radiation_wavelength 0.71073
_diffrn_reflns_av_R_equivalents 0.0223
_diffrn_reflns_av_unetI/netI 0.0253
_diffrn_reflns_Laue_measured_fraction_full 0.988
_diffrn_reflns_Laue_measured_fraction_max 0.983
_diffrn_reflns_limit_h_max 12
_diffrn_reflns_limit_h_min -12
_diffrn_reflns_limit_k_max 14
_diffrn_reflns_limit_k_min -14
_diffrn_reflns_limit_l_max 23
_diffrn_reflns_limit_l_min -23
_diffrn_reflns_number 17026
_diffrn_reflns_point_group_measured_fraction_full 0.988
_diffrn_reflns_point_group_measured_fraction_max 0.983
_diffrn_reflns_theta_full 25.242
_diffrn_reflns_theta_max 27.044
_diffrn_reflns_theta_min 2.004
_exptl_absorpt_coefficient_mu 1.282
_exptl_absorpt_correction_T_max 0.8859
_exptl_absorpt_correction_T_min 0.7428
_exptl_absorpt_correction_type numerical
_exptl_absorpt_process_details 'X-Shape and X-Red 32 (STOE, 2008)'
_exptl_crystal_colour green
_exptl_crystal_density_diffrn 1.402
_exptl_crystal_description block
_exptl_crystal_F_000 808
_exptl_crystal_size_max 0.1332
_exptl_crystal_size_mid 0.0824
_exptl_crystal_size_min 0.0612
_refine_diff_density_max 0.878
_refine_diff_density_min -0.453
_refine_diff_density_rms 0.060
_refine_ls_extinction_method none
_refine_ls_goodness_of_fit_ref 1.077
_refine_ls_hydrogen_treatment constr
_refine_ls_matrix_type full
_refine_ls_number_parameters 418
_refine_ls_number_reflns 7957
_refine_ls_number_restraints 0
_refine_ls_restrained_S_all 1.077
_refine_ls_R_factor_all 0.0435
_refine_ls_R_factor_gt 0.0341
_refine_ls_shift/su_max 0.000
_refine_ls_shift/su_mean 0.000
_refine_ls_structure_factor_coef Fsqd
_refine_ls_weighting_details 'w=1/[\s^2^(Fo^2^)+(0.0572P)^2^+0.1279P] where P=(Fo^2^+2Fc^2^)/3'
_refine_ls_weighting_scheme calc
_refine_ls_wR_factor_gt 0.0897
_refine_ls_wR_factor_ref 0.0928
_reflns_Friedel_coverage 0.000
_reflns_number_gt 6573
_reflns_number_total 7957
_reflns_threshold_expression 'I > 2\s(I)'
_cod_data_source_file d0ce00181c2.cif
_cod_data_source_block cw1246
_cod_original_cell_volume 1843.20(18)
_cod_database_code 7240020
_shelx_shelxl_version_number 2018/3
_shelx_space_group_comment
;
The symmetry employed for this shelxl refinement is uniquely defined
by the following loop, which should always be used as a source of
symmetry information in preference to the above space-group names.
They are only intended as comments.
;

loop_
_space_group_symop_operation_xyz
'x, y, z'
'-x, -y, -z'

loop_
_atom_site_label
_atom_site_type_symbol
_atom_site_fract_x
_atom_site_fract_y
_atom_site_fract_z
_atom_site_U_iso_or_equiv
_atom_site_adp_type
_atom_site_occupancy
_atom_site_site_symmetry_order
_atom_site_calc_flag
_atom_site_refinement_flags_posn
_atom_site_refinement_flags_adp
_atom_site_refinement_flags_occupancy
_atom_site_disorder_assembly
_atom_site_disorder_group
Ni1 Ni 0.80148(3) 0.11071(3) 0.05038(2) 0.02762(8) Uani 1 1 d . . . . .
N1 N 0.9854(2) 0.14492(18) 0.00759(11) 0.0326(4) Uani 1 1 d . . . . .
C1 C 1.0865(2) 0.1380(2) -0.01563(12) 0.0296(4) Uani 1 1 d . . . . .
S1 S 1.22915(6) 0.12638(6) -0.04861(4) 0.03995(14) Uani 1 1 d . . . . .
N2 N 0.61018(19) 0.06338(19) 0.08620(10) 0.0313(4) Uani 1 1 d . . . . .
C2 C 0.4893(2) 0.0316(2) 0.08897(11) 0.0282(4) Uani 1 1 d . . . . .
S2 S 0.31696(6) -0.01422(6) 0.09196(3) 0.03663(13) Uani 1 1 d . . . . .
N11 N 0.8009(2) 0.29913(18) 0.05375(11) 0.0319(4) Uani 1 1 d . . . . .
C11 C 0.9230(3) 0.4110(2) 0.08008(13) 0.0344(5) Uani 1 1 d . . . . .
H11 H 1.010078 0.401913 0.094773 0.041 Uiso 1 1 calc R U . . .
C12 C 0.9300(3) 0.5402(2) 0.08725(14) 0.0407(5) Uani 1 1 d . . . . .
C13 C 0.8013(3) 0.5507(3) 0.06453(16) 0.0476(6) Uani 1 1 d . . . . .
H13 H 0.800206 0.636558 0.068230 0.057 Uiso 1 1 calc R U . . .
C14 C 0.6753(3) 0.4352(3) 0.03660(17) 0.0475(6) Uani 1 1 d . . . . .
H14 H 0.586947 0.440903 0.020339 0.057 Uiso 1 1 calc R U . . .
C15 C 0.6781(3) 0.3119(3) 0.03239(14) 0.0371(5) Uani 1 1 d . . . . .
H15 H 0.590381 0.233144 0.013774 0.045 Uiso 1 1 calc R U . . .
C16 C 1.0701(3) 0.6610(3) 0.11938(17) 0.0532(7) Uani 1 1 d . . . . .
H16A H 1.150751 0.631411 0.111642 0.064 Uiso 1 1 calc R U . . .
H16B H 1.076043 0.724319 0.090626 0.064 Uiso 1 1 calc R U . . .
C17 C 1.0883(6) 0.7333(6) 0.2012(3) 0.142(3) Uani 1 1 d . . . . .
H17A H 1.181768 0.811140 0.218828 0.213 Uiso 1 1 calc R U . . .
H17B H 1.010180 0.764985 0.209298 0.213 Uiso 1 1 calc R U . . .
H17C H 1.084947 0.672005 0.230331 0.213 Uiso 1 1 calc R U . . .
N21 N 0.9236(2) 0.19543(19) 0.16204(11) 0.0331(4) Uani 1 1 d . . . . .
C21 C 0.8872(3) 0.2761(3) 0.21761(14) 0.0417(5) Uani 1 1 d . . . . .
H21 H 0.797903 0.283829 0.206535 0.050 Uiso 1 1 calc R U . . .
C22 C 0.9714(3) 0.3486(3) 0.29005(16) 0.0512(6) Uani 1 1 d . . . . .
C23 C 1.0994(3) 0.3338(3) 0.30591(17) 0.0547(7) Uani 1 1 d . . . . .
H23 H 1.160737 0.381866 0.355120 0.066 Uiso 1 1 calc R U . . .
C24 C 1.1373(3) 0.2490(3) 0.25004(17) 0.0531(7) Uani 1 1 d . . . . .
H24 H 1.224383 0.236984 0.260420 0.064 Uiso 1 1 calc R U . . .
C25 C 1.0474(3) 0.1816(3) 0.17868(15) 0.0416(5) Uani 1 1 d . . . . .
H25 H 1.074286 0.123523 0.140117 0.050 Uiso 1 1 calc R U . . .
C26 C 0.9243(4) 0.4442(5) 0.34964(19) 0.0834(13) Uani 1 1 d . . . . .
H26A H 1.003626 0.535614 0.370415 0.100 Uiso 1 1 calc R U . . .
H26B H 0.838821 0.452255 0.325090 0.100 Uiso 1 1 calc R U . . .
C27 C 0.8892(7) 0.3902(8) 0.4108(3) 0.134(2) Uani 1 1 d . . . . .
H27A H 0.859118 0.450561 0.448955 0.201 Uiso 1 1 calc R U . . .
H27B H 0.810114 0.300145 0.389922 0.201 Uiso 1 1 calc R U . . .
H27C H 0.974454 0.383269 0.435119 0.201 Uiso 1 1 calc R U . . .
Ni2 Ni 0.500000 0.500000 0.500000 0.02796(9) Uani 1 2 d S . P . .
Ni3 Ni 0.500000 0.000000 0.500000 0.03085(10) Uani 1 2 d S . P . .
N3 N 0.3771(2) 0.09347(19) 0.46837(12) 0.0350(4) Uani 1 1 d . . . . .
C3 C 0.3311(2) 0.1747(2) 0.47058(12) 0.0304(4) Uani 1 1 d . . . . .
S3 S 0.26923(6) 0.29292(6) 0.47458(4) 0.03705(13) Uani 1 1 d . . . . .
N4 N 0.6259(2) 0.40447(18) 0.52473(11) 0.0327(4) Uani 1 1 d . . . . .
C4 C 0.6628(2) 0.3290(2) 0.54283(12) 0.0300(4) Uani 1 1 d . . . . .
S4 S 0.71413(7) 0.22191(6) 0.56926(4) 0.04174(15) Uani 1 1 d . . . . .
N31 N 0.4832(2) 0.56067(19) 0.61693(10) 0.0325(4) Uani 1 1 d . . . . .
C31 C 0.4765(3) 0.4799(2) 0.65939(14) 0.0390(5) Uani 1 1 d . . . . .
H31 H 0.474794 0.392564 0.634769 0.047 Uiso 1 1 calc R U . . .
C32 C 0.4718(3) 0.5161(3) 0.73654(14) 0.0428(5) Uani 1 1 d . . . . .
C33 C 0.4729(3) 0.6436(3) 0.77131(14) 0.0444(6) Uani 1 1 d . . . . .
H33 H 0.470698 0.673305 0.824353 0.053 Uiso 1 1 calc R U . . .
C34 C 0.4772(3) 0.7265(2) 0.72859(14) 0.0404(5) Uani 1 1 d . . . . .
H34 H 0.476267 0.813288 0.751598 0.048 Uiso 1 1 calc R U . . .
C35 C 0.4830(3) 0.6825(2) 0.65214(13) 0.0342(5) Uani 1 1 d . . . . .
H35 H 0.487026 0.741003 0.623229 0.041 Uiso 1 1 calc R U . . .
C36 C 0.4702(4) 0.4210(3) 0.78015(18) 0.0649(9) Uani 1 1 d . . . . .
H36A H 0.395410 0.416768 0.811991 0.078 Uiso 1 1 calc R U . . .
H36B H 0.443417 0.328902 0.743194 0.078 Uiso 1 1 calc R U . . .
C37 C 0.6137(7) 0.4639(6) 0.8309(3) 0.125(2) Uani 1 1 d . . . . .
H37A H 0.607126 0.399145 0.857931 0.188 Uiso 1 1 calc R U . . .
H37B H 0.687798 0.466414 0.799555 0.188 Uiso 1 1 calc R U . . .
H37C H 0.639786 0.554290 0.868359 0.188 Uiso 1 1 calc R U . . .
N41 N 0.5827(2) -0.0120(2) 0.39801(12) 0.0383(4) Uani 1 1 d . . . . .
C41 C 0.7177(3) -0.0026(3) 0.39741(16) 0.0436(6) Uani 1 1 d . . . . .
H41 H 0.777674 0.017566 0.444957 0.052 Uiso 1 1 calc R U . . .
C42 C 0.7770(3) -0.0204(3) 0.33187(17) 0.0498(6) Uani 1 1 d . . . . .
C43 C 0.6887(4) -0.0453(3) 0.26347(17) 0.0558(7) Uani 1 1 d . . . . .
H43 H 0.724312 -0.056218 0.217118 0.067 Uiso 1 1 calc R U . . .
C44 C 0.5489(4) -0.0543(3) 0.26341(16) 0.0547(7) Uani 1 1 d . . . . .
H44 H 0.487658 -0.071444 0.216918 0.066 Uiso 1 1 calc R U . . .
C45 C 0.4985(3) -0.0382(3) 0.33088(15) 0.0465(6) Uani 1 1 d . . . . .
H45 H 0.401625 -0.045838 0.330037 0.056 Uiso 1 1 calc R U . . .
C46 C 0.9299(4) -0.0128(4) 0.3377(2) 0.0701(9) Uani 1 1 d . . . . .
H46A H 0.953933 -0.028172 0.286045 0.084 Uiso 1 1 calc R U . . .
H46B H 0.997133 0.079460 0.370725 0.084 Uiso 1 1 calc R U . . .
C47 C 0.9526(5) -0.1138(6) 0.3699(3) 0.0923(14) Uani 1 1 d . . . . .
H47A H 1.053403 -0.103948 0.372273 0.138 Uiso 1 1 calc R U . . .
H47B H 0.931315 -0.097904 0.421615 0.138 Uiso 1 1 calc R U . . .
H47C H 0.888084 -0.205615 0.336873 0.138 Uiso 1 1 calc R U . . .

loop_
_atom_site_aniso_label
_atom_site_aniso_U_11
_atom_site_aniso_U_22
_atom_site_aniso_U_33
_atom_site_aniso_U_23
_atom_site_aniso_U_13
_atom_site_aniso_U_12
Ni1 0.02447(13) 0.02773(14) 0.03055(15) 0.00796(11) 0.00576(10) 0.01156(10)
N1 0.0309(9) 0.0306(9) 0.0400(10) 0.0134(8) 0.0095(8) 0.0147(7)
C1 0.0320(11) 0.0250(10) 0.0323(11) 0.0109(8) 0.0062(8) 0.0108(8)
S1 0.0364(3) 0.0360(3) 0.0582(4) 0.0219(3) 0.0232(3) 0.0191(2)
N2 0.0291(9) 0.0349(9) 0.0289(9) 0.0085(8) 0.0052(7) 0.0134(7)
C2 0.0345(11) 0.0260(10) 0.0228(10) 0.0057(8) 0.0053(8) 0.0125(8)
S2 0.0269(3) 0.0451(3) 0.0309(3) 0.0069(2) 0.0076(2) 0.0106(2)
N11 0.0339(9) 0.0307(9) 0.0336(10) 0.0095(8) 0.0072(8) 0.0165(8)
C11 0.0368(12) 0.0318(11) 0.0362(12) 0.0116(9) 0.0090(9) 0.0148(9)
C12 0.0538(14) 0.0334(12) 0.0388(13) 0.0150(10) 0.0168(11) 0.0177(10)
C13 0.0633(17) 0.0403(13) 0.0544(16) 0.0240(12) 0.0202(13) 0.0296(12)
C14 0.0533(15) 0.0508(15) 0.0571(16) 0.0274(13) 0.0165(13) 0.0333(13)
C15 0.0385(12) 0.0404(12) 0.0384(12) 0.0138(10) 0.0076(10) 0.0219(10)
C16 0.0625(17) 0.0332(13) 0.0571(17) 0.0142(12) 0.0146(14) 0.0116(12)
C17 0.116(4) 0.131(4) 0.064(3) -0.030(3) 0.024(3) -0.032(3)
N21 0.0287(9) 0.0364(10) 0.0334(10) 0.0119(8) 0.0029(7) 0.0127(8)
C21 0.0333(12) 0.0492(14) 0.0357(13) 0.0067(11) 0.0022(9) 0.0155(10)
C22 0.0427(14) 0.0592(17) 0.0390(14) 0.0053(12) -0.0008(11) 0.0165(12)
C23 0.0412(14) 0.0657(18) 0.0437(15) 0.0132(13) -0.0080(11) 0.0135(13)
C24 0.0354(13) 0.0692(19) 0.0554(17) 0.0237(15) -0.0023(12) 0.0218(13)
C25 0.0344(12) 0.0481(14) 0.0471(14) 0.0182(12) 0.0040(10) 0.0210(10)
C26 0.0492(18) 0.110(3) 0.0419(17) -0.0117(18) -0.0030(14) 0.0082(19)
C27 0.113(4) 0.224(7) 0.095(4) 0.061(4) 0.043(3) 0.091(5)
Ni2 0.0365(2) 0.02340(18) 0.02575(19) 0.00729(14) 0.00323(15) 0.01519(15)
Ni3 0.0353(2) 0.02592(19) 0.0335(2) 0.01138(16) 0.00200(16) 0.01443(16)
N3 0.0359(10) 0.0272(9) 0.0425(11) 0.0132(8) 0.0008(8) 0.0133(8)
C3 0.0304(10) 0.0284(10) 0.0299(11) 0.0105(8) 0.0009(8) 0.0094(8)
S3 0.0361(3) 0.0294(3) 0.0476(3) 0.0116(2) 0.0035(2) 0.0170(2)
N4 0.0366(10) 0.0261(9) 0.0332(10) 0.0077(7) 0.0010(8) 0.0129(7)
C4 0.0304(10) 0.0256(10) 0.0297(11) 0.0043(8) 0.0008(8) 0.0112(8)
S4 0.0413(3) 0.0294(3) 0.0522(4) 0.0151(3) -0.0082(3) 0.0138(2)
N31 0.0407(10) 0.0306(9) 0.0272(9) 0.0085(7) 0.0046(7) 0.0166(8)
C31 0.0531(14) 0.0333(11) 0.0331(12) 0.0122(9) 0.0091(10) 0.0191(10)
C32 0.0563(15) 0.0432(13) 0.0344(12) 0.0161(11) 0.0115(11) 0.0231(11)
C33 0.0589(16) 0.0458(14) 0.0293(12) 0.0089(10) 0.0118(11) 0.0238(12)
C34 0.0489(14) 0.0349(12) 0.0358(12) 0.0064(10) 0.0086(10) 0.0190(10)
C35 0.0416(12) 0.0283(11) 0.0331(11) 0.0080(9) 0.0050(9) 0.0165(9)
C36 0.110(3) 0.0621(19) 0.0441(16) 0.0302(15) 0.0270(17) 0.0463(19)
C37 0.153(5) 0.154(5) 0.115(4) 0.092(4) 0.006(4) 0.081(4)
N41 0.0471(11) 0.0336(10) 0.0376(11) 0.0137(8) 0.0065(9) 0.0190(9)
C41 0.0467(14) 0.0407(13) 0.0437(14) 0.0176(11) 0.0108(11) 0.0147(11)
C42 0.0578(16) 0.0375(13) 0.0555(16) 0.0188(12) 0.0213(13) 0.0159(12)
C43 0.082(2) 0.0460(15) 0.0465(16) 0.0210(13) 0.0267(15) 0.0260(15)
C44 0.083(2) 0.0488(16) 0.0366(14) 0.0162(12) 0.0056(13) 0.0304(15)
C45 0.0614(16) 0.0412(13) 0.0415(14) 0.0165(11) 0.0030(12) 0.0249(12)
C46 0.0553(18) 0.068(2) 0.075(2) 0.0149(18) 0.0287(17) 0.0150(16)
C47 0.070(2) 0.142(4) 0.097(3) 0.054(3) 0.034(2) 0.065(3)

loop_
_atom_type_symbol
_atom_type_description
_atom_type_scat_dispersion_real
_atom_type_scat_dispersion_imag
_atom_type_scat_source
C C 0.0033 0.0016 'International Tables Vol C Tables 4.2.6.8 and 6.1.1.4'
H H 0.0000 0.0000 'International Tables Vol C Tables 4.2.6.8 and 6.1.1.4'
N N 0.0061 0.0033 'International Tables Vol C Tables 4.2.6.8 and 6.1.1.4'
S S 0.1246 0.1234 'International Tables Vol C Tables 4.2.6.8 and 6.1.1.4'
Ni Ni 0.3393 1.1124 'International Tables Vol C Tables 4.2.6.8 and 6.1.1.4'

loop_
_geom_angle_atom_site_label_1
_geom_angle_atom_site_label_2
_geom_angle_atom_site_label_3
_geom_angle
_geom_angle_site_symmetry_1
_geom_angle_site_symmetry_3
_geom_angle_publ_flag
N1 Ni1 N2 175.64(8) . . ?
N1 Ni1 N21 90.29(8) . . ?
N2 Ni1 N21 93.28(7) . . ?
N1 Ni1 N11 92.71(7) . . ?
N2 Ni1 N11 89.75(7) . . ?
N21 Ni1 N11 90.84(7) . . ?
N1 Ni1 S1 93.98(5) . 2_755 ?
N2 Ni1 S1 83.48(5) . 2_755 ?
N21 Ni1 S1 90.78(6) . 2_755 ?
N11 Ni1 S1 173.12(5) . 2_755 ?
N1 Ni1 S2 82.36(6) . 2_655 ?
N2 Ni1 S2 94.07(5) . 2_655 ?
N21 Ni1 S2 172.65(5) . 2_655 ?
N11 Ni1 S2 89.32(5) . 2_655 ?
S1 Ni1 S2 89.92(2) 2_755 2_655 ?
C1 N1 Ni1 165.52(17) . . ?
N1 C1 S1 179.31(19) . . ?
C1 S1 Ni1 101.16(7) . 2_755 ?
C2 N2 Ni1 163.98(17) . . ?
N2 C2 S2 179.42(18) . . ?
C2 S2 Ni1 102.14(7) . 2_655 ?
C11 N11 C15 118.1(2) . . ?
C11 N11 Ni1 120.48(15) . . ?
C15 N11 Ni1 121.38(16) . . ?
N11 C11 C12 123.8(2) . . ?
C11 C12 C13 117.0(2) . . ?
C11 C12 C16 120.6(2) . . ?
C13 C12 C16 122.3(2) . . ?
C14 C13 C12 119.3(2) . . ?
C15 C14 C13 119.7(3) . . ?
N11 C15 C14 122.0(2) . . ?
C17 C16 C12 113.4(3) . . ?
C21 N21 C25 117.7(2) . . ?
C21 N21 Ni1 120.55(16) . . ?
C25 N21 Ni1 121.41(17) . . ?
N21 C21 C22 124.0(2) . . ?
C21 C22 C23 117.4(3) . . ?
C21 C22 C26 120.6(3) . . ?
C23 C22 C26 122.1(3) . . ?
C24 C23 C22 119.6(3) . . ?
C23 C24 C25 119.2(3) . . ?
N21 C25 C24 122.1(3) . . ?
C27 C26 C22 109.0(4) . . ?
N4 Ni2 N4 180.00(11) 2_666 . ?
N4 Ni2 N31 89.51(7) 2_666 2_666 ?
N4 Ni2 N31 90.49(7) . 2_666 ?
N4 Ni2 N31 90.49(7) 2_666 . ?
N4 Ni2 N31 89.51(7) . . ?
N31 Ni2 N31 180.0 2_666 . ?
N4 Ni2 S3 92.71(5) 2_666 2_666 ?
N4 Ni2 S3 87.29(5) . 2_666 ?
N31 Ni2 S3 88.73(5) 2_666 2_666 ?
N31 Ni2 S3 91.27(5) . 2_666 ?
N4 Ni2 S3 87.29(5) 2_666 . ?
N4 Ni2 S3 92.71(5) . . ?
N31 Ni2 S3 91.27(5) 2_666 . ?
N31 Ni2 S3 88.73(5) . . ?
S3 Ni2 S3 180.0 2_666 . ?
N3 Ni3 N3 180.0 2_656 . ?
N3 Ni3 N41 90.62(8) 2_656 2_656 ?
N3 Ni3 N41 89.38(8) . 2_656 ?
N3 Ni3 N41 89.38(8) 2_656 . ?
N3 Ni3 N41 90.62(8) . . ?
N41 Ni3 N41 180.0 2_656 . ?
N3 Ni3 S4 86.85(6) 2_656 . ?
N3 Ni3 S4 93.15(6) . . ?
N41 Ni3 S4 90.14(6) 2_656 . ?
N41 Ni3 S4 89.86(6) . . ?
N3 Ni3 S4 93.15(6) 2_656 2_656 ?
N3 Ni3 S4 86.85(6) . 2_656 ?
N41 Ni3 S4 89.86(6) 2_656 2_656 ?
N41 Ni3 S4 90.14(6) . 2_656 ?
S4 Ni3 S4 180.0 . 2_656 ?
C3 N3 Ni3 159.94(19) . . ?
N3 C3 S3 178.7(2) . . ?
C3 S3 Ni2 101.85(8) . . ?
C4 N4 Ni2 161.46(18) . . ?
N4 C4 S4 179.3(2) . . ?
C4 S4 Ni3 101.21(8) . . ?
C35 N31 C31 117.2(2) . . ?
C35 N31 Ni2 121.30(14) . . ?
C31 N31 Ni2 121.45(16) . . ?
N31 C31 C32 124.1(2) . . ?
C31 C32 C33 117.1(2) . . ?
C31 C32 C36 120.4(2) . . ?
C33 C32 C36 122.5(2) . . ?
C34 C33 C32 119.6(2) . . ?
C33 C34 C35 119.3(2) . . ?
N31 C35 C34 122.6(2) . . ?
C37 C36 C32 112.6(3) . . ?
C41 N41 C45 117.8(2) . . ?
C41 N41 Ni3 120.64(17) . . ?
C45 N41 Ni3 121.41(18) . . ?
N41 C41 C42 124.4(3) . . ?
C43 C42 C41 116.7(3) . . ?
C43 C42 C46 123.6(3) . . ?
C41 C42 C46 119.7(3) . . ?
C44 C43 C42 119.4(3) . . ?
C45 C44 C43 119.8(3) . . ?
N41 C45 C44 121.8(3) . . ?
C47 C46 C42 113.3(3) . . ?

loop_
_geom_bond_atom_site_label_1
_geom_bond_atom_site_label_2
_geom_bond_distance
_geom_bond_site_symmetry_2
_geom_bond_publ_flag
Ni1 N1 2.0288(18) . ?
Ni1 N2 2.0292(18) . ?
Ni1 N21 2.0894(19) . ?
Ni1 N11 2.0984(18) . ?
Ni1 S1 2.5544(6) 2_755 ?
Ni1 S2 2.5574(7) 2_655 ?
N1 C1 1.157(3) . ?
C1 S1 1.641(2) . ?
N2 C2 1.152(3) . ?
C2 S2 1.640(2) . ?
N11 C11 1.335(3) . ?
N11 C15 1.342(3) . ?
C11 C12 1.392(3) . ?
C12 C13 1.392(4) . ?
C12 C16 1.494(4) . ?
C13 C14 1.378(4) . ?
C14 C15 1.374(3) . ?
C16 C17 1.466(5) . ?
N21 C21 1.336(3) . ?
N21 C25 1.339(3) . ?
C21 C22 1.378(4) . ?
C22 C23 1.382(4) . ?
C22 C26 1.540(5) . ?
C23 C24 1.375(5) . ?
C24 C25 1.380(4) . ?
C26 C27 1.441(6) . ?
Ni2 N4 2.0356(19) 2_666 ?
Ni2 N4 2.0356(19) . ?
Ni2 N31 2.1210(18) 2_666 ?
Ni2 N31 2.1210(18) . ?
Ni2 S3 2.5246(6) 2_666 ?
Ni2 S3 2.5247(6) . ?
Ni3 N3 2.0387(19) 2_656 ?
Ni3 N3 2.0388(19) . ?
Ni3 N41 2.115(2) 2_656 ?
Ni3 N41 2.115(2) . ?
Ni3 S4 2.5340(6) . ?
Ni3 S4 2.5340(6) 2_656 ?
N3 C3 1.154(3) . ?
C3 S3 1.644(2) . ?
N4 C4 1.157(3) . ?
C4 S4 1.641(2) . ?
N31 C35 1.338(3) . ?
N31 C31 1.346(3) . ?
C31 C32 1.382(3) . ?
C32 C33 1.387(4) . ?
C32 C36 1.507(4) . ?
C33 C34 1.374(4) . ?
C34 C35 1.376(3) . ?
C36 C37 1.501(7) . ?
N41 C41 1.331(3) . ?
N41 C45 1.346(3) . ?
C41 C42 1.391(4) . ?
C42 C43 1.389(5) . ?
C42 C46 1.510(5) . ?
C43 C44 1.379(5) . ?
C44 C45 1.376(4) . ?
C46 C47 1.496(6) . ?

loop_
_geom_hbond_atom_site_label_D
_geom_hbond_atom_site_label_H
_geom_hbond_atom_site_label_A
_geom_hbond_distance_DH
_geom_hbond_distance_HA
_geom_hbond_distance_DA
_geom_hbond_angle_DHA
_geom_hbond_site_symmetry_A
_geom_hbond_publ_flag
C35 H35 N4 0.95 2.67 3.128(3) 110.1 2_666 yes
C45 H45 N3 0.95 2.68 3.136(4) 110.0 . yes
